data_7218075
loop_
_publ_author_name
'Matsumoto, Kazuhiko'
'Harinaga, Ukyo'
'Tanaka, Ryo'
'Koyama, Akira'
'Hagiwara, Rika'
'Tsunashima, Katsuhiko'

_publ_section_title
;
 The structural classification of the highly disordered crystal phases of
 [Nn][BF4], [Nn][PF6], [Pn][BF4], and [Pn][PF6] salts (Nn(+) =
 tetraalkylammonium and Pn(+) = tetraalkylphosphonium).
;
_journal_issue 43
_journal_name_full 'Physical chemistry chemical physics : PCCP'
_journal_page_first 23616
_journal_page_last 23626
_journal_paper_doi 10.1039/c4cp03391d
_journal_volume 16
_journal_year 2014
_chemical_formula_moiety
;
(C12 P1 +), (P F6 -)
;
_chemical_formula_sum 'C12 F6 P2'
_chemical_formula_weight 320.06
_chemical_name_common 'tetrabutylphosphonium hexafluorophosphate'
_chemical_name_systematic
;
 ?
;
_space_group_IT_number 223
_symmetry_cell_setting cubic
_symmetry_space_group_name_Hall '-P 4n 2 3'
_symmetry_space_group_name_H-M 'P m -3 n'
_atom_sites_solution_hydrogens none
_atom_sites_solution_primary direct
_atom_sites_solution_secondary difmap
_audit_creation_method SHELXL-97
_cell_angle_alpha 90.00
_cell_angle_beta 90.00
_cell_angle_gamma 90.00
_cell_formula_units_Z 6
_cell_length_a 15.142(17)
_cell_length_b 15.142(17)
_cell_length_c 15.142(17)
_cell_measurement_reflns_used 8698
_cell_measurement_temperature 333
_cell_measurement_theta_max 28.60
_cell_measurement_theta_min 3.01
_cell_volume 3472(7)
_computing_cell_refinement 'RAPID AUTO 2.40 (Rigaku 2006)'
_computing_data_collection 'Rigaku R-AXIS Rapid-II'
_computing_data_reduction 'RAPID AUTO 2.40 (Rigaku 2006)'
_computing_structure_refinement 'SHELXL-97 (Sheldrick, 1997)'
_computing_structure_solution 'SIR92 (Altmare et al., 1994)'
_diffrn_ambient_temperature 333
_diffrn_measured_fraction_theta_full 0.979
_diffrn_measured_fraction_theta_max 0.979
_diffrn_measurement_device_type 'Rigaku R-AXIS RapidII'
_diffrn_measurement_method 'imaging plate'
_diffrn_radiation_monochromator graphite
_diffrn_radiation_source 'fine-focus sealed tube'
_diffrn_radiation_type MoK\a
_diffrn_radiation_wavelength 0.71073
_diffrn_reflns_av_R_equivalents 0.1833
_diffrn_reflns_av_sigmaI/netI 0.0385
_diffrn_reflns_limit_h_max 10
_diffrn_reflns_limit_h_min -10
_diffrn_reflns_limit_k_max 11
_diffrn_reflns_limit_k_min -11
_diffrn_reflns_limit_l_max 11
_diffrn_reflns_limit_l_min -11
_diffrn_reflns_number 8698
_diffrn_reflns_theta_full 14.96
_diffrn_reflns_theta_max 14.96
_diffrn_reflns_theta_min 3.01
_exptl_absorpt_coefficient_mu 0.219
_exptl_absorpt_correction_T_max 1.000
_exptl_absorpt_correction_T_min 0.004
_exptl_absorpt_correction_type multi-scan
_exptl_absorpt_process_details 'RAPID AUTO 2.40 (Rigaku 2006)'
_exptl_crystal_colour colorless
_exptl_crystal_density_diffrn 0.919
_exptl_crystal_density_method 'not measured'
_exptl_crystal_description block
_exptl_crystal_F_000 1296
_exptl_crystal_size_max 0.6
_exptl_crystal_size_mid 0.2
_exptl_crystal_size_min 0.2
_refine_diff_density_max 0.229
_refine_diff_density_min -0.174
_refine_diff_density_rms 0.067
_refine_ls_extinction_method none
_refine_ls_goodness_of_fit_ref 1.812
_refine_ls_hydrogen_treatment none
_refine_ls_matrix_type full
_refine_ls_number_parameters 16
_refine_ls_number_reflns 143
_refine_ls_number_restraints 9
_refine_ls_restrained_S_all 1.805
_refine_ls_R_factor_all 0.4106
_refine_ls_R_factor_gt 0.3071
_refine_ls_shift/su_max 0.822
_refine_ls_shift/su_mean 0.053
_refine_ls_structure_factor_coef Fsqd
_refine_ls_weighting_details 'calc w=1/[\s^2^(Fo^2^)+(0.2000P)^2^+0.0000P] where P=(Fo^2^+2Fc^2^)/3'
_refine_ls_weighting_scheme calc
_refine_ls_wR_factor_gt 0.6570
_refine_ls_wR_factor_ref 0.7083
_reflns_number_gt 28
_reflns_number_total 143
_reflns_threshold_expression >2sigma(I)
_cod_data_source_file c4cp03391d2.cif
_cod_data_source_block 333K
_cod_depositor_comments 'Adding full bibliography for 7218072--7218075.cif.'
_cod_original_sg_symbol_H-M Pm-3n
_cod_database_code 7218075

loop_
_symmetry_equiv_pos_as_xyz
'x, y, z'
'x, -y, -z'
'-x, -y, z'
'-x, y, -z'
'-y+1/2, x+1/2, z+1/2'
'y+1/2, x+1/2, -z+1/2'
'y+1/2, -x+1/2, z+1/2'
'-y+1/2, -x+1/2, -z+1/2'
'y, z, x'
'-y, -z, x'
'y, -z, -x'
'-y, z, -x'
'-z+1/2, y+1/2, x+1/2'
'-z+1/2, -y+1/2, -x+1/2'
'z+1/2, -y+1/2, x+1/2'
'z+1/2, y+1/2, -x+1/2'
'z, x, y'
'-z, x, -y'
'-z, -x, y'
'z, -x, -y'
'-x+1/2, -z+1/2, -y+1/2'
'-x+1/2, z+1/2, y+1/2'
'x+1/2, -z+1/2, y+1/2'
'x+1/2, z+1/2, -y+1/2'
'-x, -y, -z'
'-x, y, z'
'x, y, -z'
'x, -y, z'
'y-1/2, -x-1/2, -z-1/2'
'-y-1/2, -x-1/2, z-1/2'
'-y-1/2, x-1/2, -z-1/2'
'y-1/2, x-1/2, z-1/2'
'-y, -z, -x'
'y, z, -x'
'-y, z, x'
'y, -z, x'
'z-1/2, -y-1/2, -x-1/2'
'z-1/2, y-1/2, x-1/2'
'-z-1/2, y-1/2, -x-1/2'
'-z-1/2, -y-1/2, x-1/2'
'-z, -x, -y'
'z, -x, y'
'z, x, -y'
'-z, x, y'
'x-1/2, z-1/2, y-1/2'
'x-1/2, -z-1/2, -y-1/2'
'-x-1/2, z-1/2, -y-1/2'
'-x-1/2, -z-1/2, y-1/2'

loop_
_atom_site_label
_atom_site_type_symbol
_atom_site_fract_x
_atom_site_fract_y
_atom_site_fract_z
_atom_site_U_iso_or_equiv
_atom_site_adp_type
_atom_site_occupancy
_atom_site_symmetry_multiplicity
_atom_site_calc_flag
_atom_site_refinement_flags
P1 P 0.5000 0.2500 0.0000 1.09(8) Uiso 1 8 d SD
C3 C 0.258(6) 0.140(6) 0.0000 1.27(11) Uiso 1 2 d SD
C2 C 0.3166(8) 0.224(4) 0.0000 1.33(16) Uiso 1 2 d SD
F1 F 0.5000 0.0000 0.1443(13) 2.0(2) Uiso 1 4 d SD
F2 F 0.4254(9) 0.0746(9) 0.2500 1.62(15) Uiso 1 2 d SD
C1 C 0.4054(13) 0.177(3) 0.0000 0.91(7) Uiso 1 2 d SD
P2 P 0.5000 0.0000 0.2500 0.84(6) Uiso 1 8 d SD

loop_
_atom_type_symbol
_atom_type_description
_atom_type_scat_dispersion_real
_atom_type_scat_dispersion_imag
_atom_type_scat_source
C C 0.0033 0.0016 'International Tables Vol C Tables 4.2.6.8 and 6.1.1.4'
H H 0.0000 0.0000 'International Tables Vol C Tables 4.2.6.8 and 6.1.1.4'
P P 0.1023 0.0942 'International Tables Vol C Tables 4.2.6.8 and 6.1.1.4'
F F 0.0171 0.0103 'International Tables Vol C Tables 4.2.6.8 and 6.1.1.4'

loop_
_geom_angle_atom_site_label_1
_geom_angle_atom_site_label_2
_geom_angle_atom_site_label_3
_geom_angle
_geom_angle_site_symmetry_1
_geom_angle_site_symmetry_3
C1 P1 C1 105(2) 15_554 37_666
C1 P1 C1 111.8(12) 15_554 .
C1 P1 C1 111.8(12) 37_666 .
C1 P1 C1 111.8(13) 15_554 4_655
C1 P1 C1 111.8(13) 37_666 4_655
C1 P1 C1 105(2) . 4_655
C1 C2 C3 97(5) . .
C2 C1 P1 114.6(17) . .
F2 P2 F2 90.000(2) 3_655 28
F2 P2 F2 90.000(2) 3_655 26_655
F2 P2 F2 180.0(14) 28 26_655
F2 P2 F2 180.0(7) 3_655 .
F2 P2 F2 90.000(1) 28 .
F2 P2 F2 90.000(1) 26_655 .
F2 P2 F1 90.0 3_655 29_666
F2 P2 F1 90.000(1) 28 29_666
F2 P2 F1 90.000(1) 26_655 29_666
F2 P2 F1 90.0 . 29_666
F2 P2 F1 90.0 3_655 .
F2 P2 F1 90.000(1) 28 .
F2 P2 F1 90.000(1) 26_655 .
F2 P2 F1 90.0 . .
F1 P2 F1 180.0 29_666 .

loop_
_geom_bond_atom_site_label_1
_geom_bond_atom_site_label_2
_geom_bond_distance
_geom_bond_site_symmetry_2
P1 C1 1.81(2) 15_554
P1 C1 1.81(2) 37_666
P1 C1 1.81(2) .
P1 C1 1.81(2) 4_655
C3 C2 1.55(2) .
C2 C1 1.52(2) .
F1 P2 1.60(2) .
F2 P2 1.60(2) .
P2 F2 1.60(2) 3_655
P2 F2 1.60(2) 28
P2 F2 1.60(2) 26_655
P2 F1 1.60(2) 29_666
